data_7015568
loop_
_publ_author_name
'Cooper, Christine J.'
'Jones, Matthew D.'
'Brayshaw, Simon K.'
'Sonnex, Benjamin'
'Russell, Mark L.'
'Mahon, Mary F.'
'Allan, David R.'

_publ_section_title
;
 When is an imine not an imine? Unusual reactivity of a series of
 Cu(II) imine-pyridine complexes and their exploitation for the Henry
 reaction.
;
_journal_issue 14
_journal_name_full 'Dalton transactions (Cambridge, England : 2003)'
_journal_page_first 3677
_journal_page_last 3682
_journal_paper_doi 10.1039/c0dt01740j
_journal_volume 40
_journal_year 2011
_chemical_absolute_configuration ad
_chemical_formula_sum 'C20.7 H22.8 Cu F6 N4 O6.7 S2'
_chemical_formula_weight 676.49
_chemical_name_systematic
;
?
;
_space_group_IT_number 1
_symmetry_cell_setting triclinic
_symmetry_space_group_name_Hall 'P 1'
_symmetry_space_group_name_H-M 'P 1'
_atom_sites_solution_hydrogens geom
_atom_sites_solution_primary direct
_atom_sites_solution_secondary difmap
_audit_creation_method SHELXL-97
_cell_angle_alpha 80.751(3)
_cell_angle_beta 86.603(2)
_cell_angle_gamma 69.248(3)
_cell_formula_units_Z 2
_cell_length_a 8.8600(5)
_cell_length_b 11.2890(5)
_cell_length_c 14.6510(7)
_cell_measurement_reflns_used 81171
_cell_measurement_temperature 150(2)
_cell_measurement_theta_max 27.48
_cell_measurement_theta_min 3.51
_cell_volume 1352.51(12)
_computing_cell_refinement 'HKL Scalepack (Otwinski & Minor, 1997)'
_computing_data_collection 'Collect (Nonius BV, 1997-2000)'
_computing_data_reduction 'HKL Denzo & Scalepack (Otwinski & Minor 1997)'
_computing_molecular_graphics 'Ortep-3 for Windows (Farrugia, 1997)'
_computing_publication_material 'WinGX publication routines (Farrugia, 1999)'
_computing_structure_refinement 'SHELXL-97 (Sheldrick, 1997)'
_computing_structure_solution
;
SIR97- Altomare A., Burla M.C., Camalli M., Cascarano G.L., Giacovazzo C. ,
Guagliardi A., Moliterni A.G.G., Polidori G.,Spagna R.
(1999) J. Appl. Cryst. 32, 115-119.
;
_diffrn_ambient_temperature 150(2)
_diffrn_measured_fraction_theta_full 0.993
_diffrn_measured_fraction_theta_max 0.993
_diffrn_measurement_device_type 'nonius kappa ccd'
_diffrn_measurement_method ccd
_diffrn_radiation_monochromator graphite
_diffrn_radiation_source 'fine-focus sealed tube'
_diffrn_radiation_type MoK\a
_diffrn_radiation_wavelength 0.71073
_diffrn_reflns_av_R_equivalents 0.0452
_diffrn_reflns_av_sigmaI/netI 0.0627
_diffrn_reflns_limit_h_max 11
_diffrn_reflns_limit_h_min -11
_diffrn_reflns_limit_k_max 14
_diffrn_reflns_limit_k_min -14
_diffrn_reflns_limit_l_max 18
_diffrn_reflns_limit_l_min -18
_diffrn_reflns_number 25918
_diffrn_reflns_theta_full 27.48
_diffrn_reflns_theta_max 27.48
_diffrn_reflns_theta_min 3.57
_exptl_absorpt_coefficient_mu 1.050
_exptl_absorpt_correction_T_max 0.9023
_exptl_absorpt_correction_T_min 0.8175
_exptl_absorpt_correction_type multi-scan
_exptl_absorpt_process_details
;
multi-scan from symmetry-related measurements
Sortav (Blessing 1995
;
_exptl_crystal_colour blue
_exptl_crystal_density_diffrn 1.661
_exptl_crystal_density_method 'not measured'
_exptl_crystal_description block
_exptl_crystal_F_000 687
_exptl_crystal_size_max 0.20
_exptl_crystal_size_mid 0.15
_exptl_crystal_size_min 0.10
_refine_diff_density_max 0.681
_refine_diff_density_min -0.600
_refine_diff_density_rms 0.118
_refine_ls_abs_structure_details 'Flack H D (1983), Acta Cryst. A39, 876-881'
_refine_ls_abs_structure_Flack 0.027(13)
_refine_ls_extinction_method none
_refine_ls_goodness_of_fit_ref 1.018
_refine_ls_hydrogen_treatment mixed
_refine_ls_matrix_type full
_refine_ls_number_parameters 750
_refine_ls_number_reflns 11526
_refine_ls_number_restraints 3
_refine_ls_restrained_S_all 1.018
_refine_ls_R_factor_all 0.0815
_refine_ls_R_factor_gt 0.0533
_refine_ls_shift/su_max 0.001
_refine_ls_shift/su_mean 0.000
_refine_ls_structure_factor_coef Fsqd
_refine_ls_weighting_details 'calc w=1/[\s^2^(Fo^2^)+(0.0830P)^2^+0.8116P] where P=(Fo^2^+2Fc^2^)/3'
_refine_ls_weighting_scheme calc
_refine_ls_wR_factor_gt 0.1296
_refine_ls_wR_factor_ref 0.1481
_reflns_number_gt 8834
_reflns_number_total 11526
_reflns_threshold_expression >2sigma(I)
_cod_data_source_file c0dt01740j.txt
_cod_data_source_block MeOH
_cod_original_sg_symbol_H-M P1
_cod_original_formula_sum 'C20.70 H22.80 Cu F6 N4 O6.70 S2'
_cod_database_code 7015568

loop_
_symmetry_equiv_pos_as_xyz
'x, y, z'

loop_
_atom_site_label
_atom_site_type_symbol
_atom_site_fract_x
_atom_site_fract_y
_atom_site_fract_z
_atom_site_U_iso_or_equiv
_atom_site_adp_type
_atom_site_occupancy
_atom_site_symmetry_multiplicity
_atom_site_calc_flag
_atom_site_refinement_flags
_atom_site_disorder_assembly
_atom_site_disorder_group
Cu1 Cu 1.23414(6) 0.78457(5) 0.84283(4) 0.03554(18) Uani 1 1 d . . .
S1 S 1.2115(2) 0.54646(16) 1.03961(11) 0.0456(4) Uani 1 1 d . . .
F1 F 1.4095(7) 0.4132(5) 0.9267(4) 0.0892(16) Uani 1 1 d . . .
O1 O 1.1654(6) 0.6517(4) 0.9655(3) 0.0464(11) Uani 1 1 d . . .
N1 N 1.2097(6) 0.6643(5) 0.7580(3) 0.0349(11) Uani 1 1 d . . .
C1 C 1.3168(8) 0.5618(6) 0.7275(4) 0.0393(14) Uani 1 1 d . . .
H1 H 1.4281 0.5446 0.7369 0.047 Uiso 1 1 calc R . .
Cu2 Cu 0.89207(6) 0.64717(5) 1.39059(4) 0.03698(18) Uani 1 1 d . . .
S2 S 1.42929(18) 0.94090(14) 0.64935(10) 0.0367(3) Uani 1 1 d . . .
F2 F 1.1709(7) 0.4039(5) 0.9267(4) 0.0884(15) Uani 1 1 d . . .
O2 O 1.3438(8) 0.5350(6) 1.0937(5) 0.088(2) Uani 1 1 d . . .
N2 N 1.4607(6) 0.7394(5) 0.8840(4) 0.0354(12) Uani 1 1 d . . .
C2 C 1.2752(9) 0.4801(6) 0.6837(4) 0.0427(15) Uani 1 1 d . . .
H2 H 1.3562 0.4093 0.6621 0.051 Uiso 1 1 calc R . .
S3 S 0.69899(18) 0.50594(15) 1.57702(11) 0.0412(4) Uani 1 1 d . . .
F3 F 1.3339(8) 0.2988(4) 1.0393(3) 0.0958(18) Uani 1 1 d . . .
O3 O 1.0770(6) 0.5297(5) 1.0927(3) 0.0645(14) Uani 1 1 d . . .
N3 N 1.1917(7) 0.9311(5) 0.9169(4) 0.0397(13) Uani 1 1 d . . .
H3A H 1.1697 0.9036 0.9778 0.048 Uiso 1 1 calc R . .
C3 C 1.1140(8) 0.5017(6) 0.6711(4) 0.0426(15) Uani 1 1 d . . .
H3 H 1.0823 0.4436 0.6434 0.051 Uiso 1 1 calc R . .
S4 S 0.9217(2) 0.85720(17) 1.17171(11) 0.0480(4) Uani 1 1 d . . .
F4 F 1.2307(7) 1.1716(5) 0.5884(4) 0.0968(19) Uani 1 1 d . . .
O4 O 1.2942(5) 0.9174(4) 0.6998(3) 0.0418(10) Uani 1 1 d . . .
N4 N 1.0018(6) 0.8622(5) 0.8205(4) 0.0354(11) Uani 1 1 d . . .
C4 C 0.9985(8) 0.6100(6) 0.6996(4) 0.0388(14) Uani 1 1 d . . .
H4 H 0.8868 0.6291 0.6895 0.047 Uiso 1 1 calc R . .
F5 F 1.4789(6) 1.1555(5) 0.5908(4) 0.0783(14) Uani 1 1 d . . .
O5 O 1.5740(6) 0.9002(5) 0.7013(4) 0.0609(14) Uani 1 1 d . . .
N5 N 0.6725(7) 0.6996(5) 1.3363(4) 0.0401(13) Uani 1 1 d . . .
C5 C 1.0499(8) 0.6880(6) 0.7424(4) 0.0357(14) Uani 1 1 d . . .
F6 F 1.3441(8) 1.1574(4) 0.7173(4) 0.0978(19) Uani 1 1 d . . .
O6 O 1.4425(6) 0.9180(6) 0.5549(4) 0.0602(14) Uani 1 1 d . . .
N6 N 0.9232(6) 0.7815(5) 1.4594(3) 0.0336(11) Uani 1 1 d . . .
C6 C 0.9391(8) 0.8028(6) 0.7752(4) 0.0349(13) Uani 1 1 d . . .
F7 F 0.7779(8) 0.3291(6) 1.4719(6) 0.120(2) Uani 1 1 d . . .
O7 O 1.3510(6) 1.0407(5) 0.9740(3) 0.0512(11) Uani 1 1 d . . .
N7 N 1.1201(6) 0.5627(5) 1.4214(3) 0.0341(11) Uani 1 1 d . . .
C7 C 0.9171(7) 0.9743(5) 0.8647(4) 0.0367(13) Uani 1 1 d . . .
H7 H 0.8843 0.9436 0.9280 0.044 Uiso 1 1 calc R . .
F8 F 0.9100(6) 0.2751(5) 1.6024(6) 0.127(3) Uani 1 1 d . . .
O8 O 0.8233(6) 0.5476(5) 1.5308(3) 0.0479(11) Uani 1 1 d . . .
N8 N 0.9381(8) 0.5042(7) 1.3190(5) 0.067(2) Uani 1 1 d . B .
H8 H 0.9118 0.4446 1.3622 0.080 Uiso 0.40 1 calc PR A 1
C8 C 0.7691(9) 1.0684(7) 0.8165(6) 0.0567(19) Uani 1 1 d . . .
H8A H 0.6897 1.0260 0.8124 0.068 Uiso 1 1 calc R . .
H8B H 0.7975 1.0983 0.7527 0.068 Uiso 1 1 calc R . .
F9 F 0.6678(6) 0.2817(5) 1.6017(6) 0.111(2) Uani 1 1 d . . .
O9 O 0.5425(6) 0.5579(5) 1.5323(3) 0.0517(12) Uani 1 1 d . . .
C9 C 0.6936(10) 1.1833(7) 0.8678(7) 0.066(2) Uani 1 1 d . . .
H9A H 0.6533 1.1552 0.9288 0.080 Uiso 1 1 calc R . .
H9B H 0.6009 1.2474 0.8321 0.080 Uiso 1 1 calc R . .
F10 F 0.7163(8) 0.9963(6) 1.2797(4) 0.111(2) Uani 1 1 d . . .
O10 O 0.6964(6) 0.5016(5) 1.6754(4) 0.0589(13) Uani 1 1 d . . .
C10 C 0.8212(9) 1.2454(6) 0.8812(6) 0.067(2) Uani 1 1 d . . .
H10A H 0.8529 1.2814 0.8201 0.080 Uiso 1 1 calc R . .
H10B H 0.7726 1.3166 0.9176 0.080 Uiso 1 1 calc R . .
F11 F 0.9443(11) 1.0375(7) 1.2541(6) 0.143(3) Uani 1 1 d . . .
O11 O 0.9918(6) 0.7676(5) 1.2524(3) 0.0519(12) Uani 1 1 d . . .
C11 C 0.9677(9) 1.1496(6) 0.9300(5) 0.0539(18) Uani 1 1 d . . .
H11A H 0.9374 1.1174 0.9927 0.065 Uiso 1 1 calc R . .
H11B H 1.0471 1.1911 0.9366 0.065 Uiso 1 1 calc R . .
F12 F 0.7580(10) 1.1015(5) 1.1491(4) 0.137(3) Uani 1 1 d . . .
O12 O 0.7849(7) 0.8404(7) 1.1350(4) 0.0815(18) Uani 1 1 d . . .
C12 C 1.0437(6) 1.0377(5) 0.8761(4) 0.0346(11) Uani 1 1 d . . .
H12 H 1.0724 1.0727 0.8131 0.042 Uiso 1 1 calc R . .
O13 O 1.0356(7) 0.8800(5) 1.1047(4) 0.0685(15) Uani 1 1 d . . .
C13 C 1.3396(7) 0.9591(5) 0.9146(4) 0.0389(12) Uani 1 1 d . . .
H13 H 1.3461 1.0042 0.8507 0.047 Uiso 1 1 calc R . .
O14 O 0.7791(15) 0.4229(10) 1.2330(7) 0.048(3) Uani 0.40 1 d P B 1
C14 C 1.4803(7) 0.8325(6) 0.9220(4) 0.0378(12) Uani 1 1 d . . .
C15 C 1.6273(8) 0.8165(6) 0.9611(5) 0.0498(15) Uani 1 1 d . . .
H15 H 1.6405 0.8838 0.9875 0.060 Uiso 1 1 calc R . .
C16 C 1.7527(9) 0.7023(8) 0.9609(6) 0.0580(19) Uani 1 1 d . . .
H16 H 1.8516 0.6878 0.9904 0.070 Uiso 1 1 calc R . .
C17 C 1.7342(10) 0.6099(8) 0.9181(6) 0.061(2) Uani 1 1 d . . .
H17 H 1.8220 0.5327 0.9133 0.073 Uiso 1 1 calc R . .
C18 C 1.5844(8) 0.6309(7) 0.8815(5) 0.0492(17) Uani 1 1 d . . .
H18 H 1.5699 0.5652 0.8536 0.059 Uiso 1 1 calc R . .
C19 C 1.3384(10) 1.0009(8) 1.0694(5) 0.0637(19) Uani 1 1 d . . .
H19A H 1.2247 1.0169 1.0858 0.096 Uiso 1 1 calc R . .
H19B H 1.3813 1.0489 1.1044 0.096 Uiso 1 1 calc R . .
H19C H 1.4002 0.9091 1.0843 0.096 Uiso 1 1 calc R . .
C20 C 1.2846(11) 0.4061(6) 0.9819(5) 0.059(2) Uani 1 1 d . . .
C21 C 1.3690(10) 1.1152(8) 0.6369(5) 0.0580(19) Uani 1 1 d . . .
C22 C 0.5342(9) 0.7900(7) 1.3553(5) 0.0503(17) Uani 1 1 d . . .
H22 H 0.5343 0.8425 1.3999 0.060 Uiso 1 1 calc R . .
C23 C 0.3901(8) 0.8097(8) 1.3118(6) 0.062(2) Uani 1 1 d . . .
H23 H 0.2939 0.8757 1.3259 0.075 Uiso 1 1 calc R . .
C24 C 0.3878(11) 0.7332(11) 1.2486(6) 0.073(3) Uani 1 1 d . . .
H24 H 0.2896 0.7446 1.2194 0.087 Uiso 1 1 calc R . .
C25 C 0.5273(9) 0.6409(8) 1.2277(5) 0.062(2) Uani 1 1 d . . .
H25 H 0.5273 0.5883 1.1832 0.075 Uiso 1 1 calc R . .
C26 C 0.6716(7) 0.6236(6) 1.2724(4) 0.0427(14) Uani 1 1 d . B .
C27 C 0.8260(7) 0.5273(6) 1.2528(4) 0.0427(13) Uani 1 1 d . . .
H27 H 0.8679 0.5626 1.1938 0.051 Uiso 1 1 calc R B 1
C28 C 0.784(3) 0.407(2) 1.1327(11) 0.071(6) Uani 0.40 1 d P B 1
H28A H 0.6798 0.4596 1.1040 0.107 Uiso 0.40 1 calc PR B 1
H28B H 0.8070 0.3171 1.1277 0.107 Uiso 0.40 1 calc PR B 1
H28C H 0.8691 0.4352 1.1010 0.107 Uiso 0.40 1 calc PR B 1
C29 C 1.1119(7) 0.4350(6) 1.3058(4) 0.0475(14) Uani 1 1 d . . .
H29 H 1.1517 0.4871 1.2550 0.057 Uiso 1 1 calc R B .
C30 C 1.1593(10) 0.3014(7) 1.2824(5) 0.0546(18) Uani 1 1 d . B .
H30A H 1.1073 0.3039 1.2238 0.065 Uiso 1 1 calc R . .
H30B H 1.1221 0.2472 1.3318 0.065 Uiso 1 1 calc R . .
C31 C 1.3422(9) 0.2443(7) 1.2725(5) 0.066(2) Uani 1 1 d . . .
H31A H 1.3736 0.1548 1.2606 0.079 Uiso 1 1 calc R B .
H31B H 1.3780 0.2938 1.2191 0.079 Uiso 1 1 calc R . .
C32 C 1.4247(11) 0.2471(8) 1.3607(5) 0.065(2) Uani 1 1 d . B .
H32A H 1.3976 0.1894 1.4120 0.078 Uiso 1 1 calc R . .
H32B H 1.5430 0.2132 1.3515 0.078 Uiso 1 1 calc R . .
C33 C 1.3778(8) 0.3791(7) 1.3888(5) 0.0527(18) Uani 1 1 d . . .
H33A H 1.4170 0.4356 1.3423 0.063 Uiso 1 1 calc R B .
H33B H 1.4261 0.3731 1.4494 0.063 Uiso 1 1 calc R . .
C34 C 1.1916(7) 0.4336(6) 1.3951(4) 0.0398(13) Uani 1 1 d . B .
H34 H 1.1591 0.3742 1.4438 0.048 Uiso 1 1 calc R . .
C35 C 1.1899(8) 0.6247(6) 1.4560(4) 0.0386(15) Uani 1 1 d . . .
C36 C 1.0816(8) 0.7498(6) 1.4801(4) 0.0368(14) Uani 1 1 d . . .
C37 C 1.1381(9) 0.8269(7) 1.5228(5) 0.0463(16) Uani 1 1 d . . .
H37 H 1.2499 0.8034 1.5348 0.056 Uiso 1 1 calc R . .
C38 C 1.0274(9) 0.9390(7) 1.5475(5) 0.0521(18) Uani 1 1 d . . .
H38 H 1.0623 0.9952 1.5754 0.063 Uiso 1 1 calc R . .
C39 C 0.8662(9) 0.9677(7) 1.5309(5) 0.0492(16) Uani 1 1 d . . .
H39 H 0.7879 1.0425 1.5494 0.059 Uiso 1 1 calc R . .
C40 C 0.8189(8) 0.8857(6) 1.4866(4) 0.0430(15) Uani 1 1 d . . .
H40 H 0.7073 0.9059 1.4757 0.052 Uiso 1 1 calc R . .
C41 C 0.7697(10) 0.3370(8) 1.5607(9) 0.084(3) Uani 1 1 d . . .
C42 C 0.8332(12) 1.0041(10) 1.2159(7) 0.084(3) Uani 1 1 d . . .
H2A H 1.287(9) 0.599(6) 1.486(4) 0.046(18) Uiso 1 1 d . . .
H6A H 0.818(7) 0.827(5) 0.777(4) 0.029(14) Uiso 1 1 d . . .

loop_
_atom_site_aniso_label
_atom_site_aniso_U_11
_atom_site_aniso_U_22
_atom_site_aniso_U_33
_atom_site_aniso_U_23
_atom_site_aniso_U_13
_atom_site_aniso_U_12
Cu1 0.0231(4) 0.0335(3) 0.0530(4) -0.0117(3) -0.0048(3) -0.0107(3)
S1 0.0461(9) 0.0456(8) 0.0429(8) -0.0071(7) -0.0082(7) -0.0118(7)
F1 0.079(4) 0.069(3) 0.098(4) -0.017(3) 0.031(3) -0.001(2)
O1 0.041(3) 0.043(2) 0.052(2) -0.0048(19) 0.0086(19) -0.0122(19)
N1 0.026(3) 0.035(3) 0.045(3) -0.007(2) 0.002(2) -0.012(2)
C1 0.031(3) 0.041(3) 0.048(3) -0.012(3) 0.004(3) -0.014(3)
Cu2 0.0240(4) 0.0430(4) 0.0449(4) -0.0109(3) -0.0049(3) -0.0104(3)
S2 0.0257(8) 0.0425(8) 0.0452(8) -0.0069(6) -0.0010(6) -0.0158(6)
F2 0.110(4) 0.080(3) 0.087(3) -0.025(3) -0.024(3) -0.038(3)
O2 0.072(4) 0.092(4) 0.103(5) -0.027(3) -0.051(3) -0.017(3)
N2 0.022(3) 0.037(3) 0.046(3) -0.001(2) -0.004(2) -0.010(2)
C2 0.045(4) 0.040(3) 0.048(3) -0.016(3) 0.004(3) -0.019(3)
S3 0.0252(8) 0.0446(8) 0.0560(9) -0.0039(7) -0.0051(7) -0.0159(7)
F3 0.144(5) 0.042(2) 0.075(3) -0.006(2) -0.007(3) -0.002(3)
O3 0.053(3) 0.071(3) 0.052(3) 0.009(2) 0.010(2) -0.011(2)
N3 0.035(3) 0.035(3) 0.052(3) -0.011(2) -0.002(2) -0.013(2)
C3 0.045(4) 0.043(3) 0.045(3) -0.014(3) 0.000(3) -0.018(3)
S4 0.0367(8) 0.0600(10) 0.0435(8) -0.0047(7) -0.0008(7) -0.0135(7)
F4 0.057(3) 0.067(3) 0.143(5) 0.037(3) -0.008(3) -0.014(2)
O4 0.033(2) 0.048(2) 0.048(2) 0.0015(18) -0.0010(18) -0.0236(19)
N4 0.028(3) 0.032(3) 0.047(3) -0.004(2) -0.006(2) -0.012(2)
C4 0.031(3) 0.044(3) 0.049(3) -0.011(3) -0.005(3) -0.019(3)
F5 0.073(3) 0.067(3) 0.105(3) 0.012(2) 0.002(3) -0.046(2)
O5 0.033(3) 0.075(3) 0.075(3) 0.003(3) -0.015(2) -0.023(2)
N5 0.032(3) 0.045(3) 0.046(3) -0.004(2) 0.001(2) -0.018(3)
C5 0.026(3) 0.050(4) 0.037(3) -0.004(3) -0.002(2) -0.021(3)
F6 0.157(6) 0.048(2) 0.097(4) -0.033(3) 0.032(4) -0.041(3)
O6 0.044(3) 0.094(4) 0.057(3) -0.025(3) 0.008(2) -0.038(3)
N6 0.029(3) 0.044(3) 0.030(2) -0.003(2) -0.0018(19) -0.016(2)
C6 0.025(4) 0.042(3) 0.040(3) -0.006(3) -0.001(3) -0.015(3)
F7 0.115(5) 0.109(5) 0.173(6) -0.093(5) 0.030(4) -0.056(4)
O7 0.054(3) 0.055(3) 0.054(3) -0.010(2) -0.004(2) -0.029(2)
N7 0.029(3) 0.038(3) 0.033(2) -0.002(2) -0.001(2) -0.010(2)
C7 0.022(3) 0.037(3) 0.051(3) -0.011(3) 0.002(2) -0.009(2)
F8 0.033(3) 0.052(3) 0.284(9) -0.023(4) -0.018(4) 0.002(2)
O8 0.032(2) 0.065(3) 0.053(2) -0.007(2) -0.0023(19) -0.025(2)
N8 0.047(4) 0.072(4) 0.069(4) -0.037(3) -0.026(3) 0.008(3)
C8 0.038(4) 0.044(4) 0.084(5) -0.018(3) -0.011(3) -0.005(3)
F9 0.058(3) 0.055(3) 0.229(7) -0.006(4) -0.015(4) -0.036(2)
O9 0.026(2) 0.060(3) 0.068(3) -0.001(2) -0.018(2) -0.013(2)
C9 0.035(4) 0.046(4) 0.104(6) -0.031(4) -0.007(4) 0.012(3)
F10 0.101(4) 0.091(4) 0.087(4) -0.007(3) 0.041(3) 0.023(3)
O10 0.038(3) 0.082(4) 0.062(3) -0.008(3) 0.004(2) -0.029(3)
C10 0.068(5) 0.035(3) 0.085(5) -0.017(3) -0.008(4) 0.002(3)
F11 0.168(8) 0.118(5) 0.179(8) -0.074(5) 0.015(6) -0.072(6)
O11 0.036(2) 0.070(3) 0.041(2) 0.001(2) 0.0012(18) -0.012(2)
C11 0.050(4) 0.041(3) 0.071(4) -0.023(3) 0.000(3) -0.011(3)
F12 0.163(7) 0.069(3) 0.105(4) 0.016(3) 0.042(4) 0.030(4)
O12 0.063(4) 0.109(5) 0.081(4) -0.010(3) -0.033(3) -0.037(3)
C12 0.029(3) 0.031(3) 0.046(3) -0.009(2) -0.003(2) -0.012(2)
O13 0.069(4) 0.069(3) 0.057(3) 0.000(2) 0.020(3) -0.019(3)
C13 0.042(3) 0.042(3) 0.040(3) -0.008(2) -0.006(2) -0.022(2)
O14 0.068(8) 0.044(6) 0.042(6) -0.013(5) -0.009(5) -0.029(5)
C14 0.032(3) 0.044(3) 0.041(3) -0.002(2) -0.003(2) -0.019(2)
C15 0.047(4) 0.052(4) 0.059(4) -0.004(3) -0.010(3) -0.027(3)
C16 0.033(4) 0.065(5) 0.078(5) -0.002(4) -0.015(3) -0.020(3)
C17 0.036(5) 0.068(5) 0.077(5) -0.013(4) -0.013(4) -0.013(4)
C18 0.030(4) 0.047(4) 0.072(5) -0.018(3) -0.009(3) -0.009(3)
C19 0.062(5) 0.082(5) 0.054(4) -0.016(4) -0.002(3) -0.032(4)
C20 0.075(5) 0.036(3) 0.052(4) -0.002(3) -0.006(4) -0.001(3)
C21 0.051(4) 0.063(5) 0.062(4) -0.005(3) 0.005(3) -0.024(4)
C22 0.030(4) 0.062(4) 0.057(4) 0.004(3) 0.000(3) -0.018(3)
C23 0.020(4) 0.075(5) 0.075(5) 0.022(4) -0.006(3) -0.010(3)
C24 0.044(5) 0.115(7) 0.063(5) 0.023(5) -0.027(4) -0.045(5)
C25 0.057(5) 0.086(5) 0.057(4) 0.008(4) -0.024(3) -0.047(4)
C26 0.040(3) 0.058(4) 0.041(3) 0.002(3) -0.009(3) -0.034(3)
C27 0.046(3) 0.048(3) 0.041(3) -0.008(2) -0.003(2) -0.025(3)
C28 0.117(18) 0.082(13) 0.037(9) -0.002(9) -0.005(10) -0.066(13)
C29 0.046(3) 0.047(3) 0.044(3) -0.011(3) -0.002(3) -0.007(3)
C30 0.054(5) 0.049(4) 0.053(4) -0.020(3) -0.012(3) -0.002(3)
C31 0.060(4) 0.060(4) 0.057(4) -0.023(3) -0.007(3) 0.013(3)
C32 0.057(5) 0.063(5) 0.059(4) -0.010(4) -0.004(4) -0.002(4)
C33 0.027(3) 0.065(4) 0.057(4) -0.018(3) 0.000(3) -0.001(3)
C34 0.036(3) 0.041(3) 0.040(3) -0.008(2) 0.001(2) -0.010(2)
C35 0.025(4) 0.049(4) 0.038(3) -0.002(3) -0.004(3) -0.010(3)
C36 0.035(4) 0.035(3) 0.043(3) -0.001(3) -0.005(3) -0.017(3)
C37 0.038(4) 0.060(4) 0.050(4) -0.013(3) -0.004(3) -0.024(3)
C38 0.049(4) 0.056(4) 0.064(4) -0.012(3) -0.013(3) -0.030(4)
C39 0.042(4) 0.049(4) 0.059(4) -0.017(3) 0.003(3) -0.016(3)
C40 0.033(4) 0.048(3) 0.048(3) -0.012(3) -0.003(3) -0.012(3)
C41 0.044(5) 0.049(4) 0.168(11) -0.029(6) -0.001(5) -0.021(4)
C42 0.072(6) 0.083(6) 0.091(7) -0.031(5) 0.023(5) -0.016(5)

loop_
_atom_type_symbol
_atom_type_description
_atom_type_scat_dispersion_real
_atom_type_scat_dispersion_imag
_atom_type_scat_source
C C 0.0033 0.0016 'International Tables Vol C Tables 4.2.6.8 and 6.1.1.4'
H H 0.0000 0.0000 'International Tables Vol C Tables 4.2.6.8 and 6.1.1.4'
O O 0.0106 0.0060 'International Tables Vol C Tables 4.2.6.8 and 6.1.1.4'
F F 0.0171 0.0103 'International Tables Vol C Tables 4.2.6.8 and 6.1.1.4'
S S 0.1246 0.1234 'International Tables Vol C Tables 4.2.6.8 and 6.1.1.4'
Cu Cu 0.3201 1.2651 'International Tables Vol C Tables 4.2.6.8 and 6.1.1.4'
N N 0.0061 0.0033 'International Tables Vol C Tables 4.2.6.8 and 6.1.1.4'

loop_
_geom_angle_atom_site_label_1
_geom_angle_atom_site_label_2
_geom_angle_atom_site_label_3
_geom_angle
_geom_angle_site_symmetry_1
_geom_angle_site_symmetry_3
_geom_angle_publ_flag
N4 Cu1 N2 166.1(2) . . ?
N4 Cu1 N3 83.0(2) . . ?
N2 Cu1 N3 83.1(2) . . ?
N4 Cu1 N1 80.9(2) . . ?
N2 Cu1 N1 113.1(2) . . ?
N3 Cu1 N1 163.7(2) . . ?
N4 Cu1 O1 85.24(19) . . ?
N2 Cu1 O1 95.29(19) . . ?
N3 Cu1 O1 93.87(19) . . ?
N1 Cu1 O1 86.78(18) . . ?
O2 S1 O1 116.5(4) . . ?
O2 S1 O3 114.0(4) . . ?
O1 S1 O3 113.4(3) . . ?
O2 S1 C20 103.7(4) . . ?
O1 S1 C20 104.1(3) . . ?
O3 S1 C20 103.0(4) . . ?
S1 O1 Cu1 150.5(3) . . ?
C1 N1 C5 117.1(5) . . ?
C1 N1 Cu1 131.6(4) . . ?
C5 N1 Cu1 110.6(4) . . ?
N1 C1 C2 123.6(6) . . ?
N1 C1 H1 118.2 . . ?
C2 C1 H1 118.2 . . ?
N7 Cu2 N8 82.2(2) . . ?
N7 Cu2 N5 164.9(2) . . ?
N8 Cu2 N5 82.8(2) . . ?
N7 Cu2 N6 80.8(2) . . ?
N8 Cu2 N6 161.4(3) . . ?
N5 Cu2 N6 113.8(2) . . ?
N7 Cu2 O8 89.95(18) . . ?
N8 Cu2 O8 98.2(3) . . ?
N5 Cu2 O8 94.14(19) . . ?
N6 Cu2 O8 89.10(18) . . ?
O5 S2 O6 117.7(3) . . ?
O5 S2 O4 114.6(3) . . ?
O6 S2 O4 114.5(3) . . ?
O5 S2 C21 101.8(4) . . ?
O6 S2 C21 102.6(4) . . ?
O4 S2 C21 102.4(3) . . ?
C18 N2 C14 119.2(6) . . ?
C18 N2 Cu1 128.7(5) . . ?
C14 N2 Cu1 112.0(4) . . ?
C1 C2 C3 119.1(6) . . ?
C1 C2 H2 120.4 . . ?
C3 C2 H2 120.4 . . ?
O10 S3 O8 114.0(3) . . ?
O10 S3 O9 115.6(3) . . ?
O8 S3 O9 115.9(3) . . ?
O10 S3 C41 104.2(5) . . ?
O8 S3 C41 101.7(4) . . ?
O9 S3 C41 102.8(4) . . ?
C13 N3 C12 116.9(5) . . ?
C13 N3 Cu1 106.8(4) . . ?
C12 N3 Cu1 106.8(4) . . ?
C13 N3 H3A 108.7 . . ?
C12 N3 H3A 108.7 . . ?
Cu1 N3 H3A 108.7 . . ?
C2 C3 C4 119.0(6) . . ?
C2 C3 H3 120.5 . . ?
C4 C3 H3 120.5 . . ?
O13 S4 O11 114.7(3) . . ?
O13 S4 O12 115.3(4) . . ?
O11 S4 O12 114.5(4) . . ?
O13 S4 C42 104.4(4) . . ?
O11 S4 C42 103.0(4) . . ?
O12 S4 C42 102.6(5) . . ?
C6 N4 C7 127.2(5) . . ?
C6 N4 Cu1 116.6(4) . . ?
C7 N4 Cu1 116.0(4) . . ?
C5 C4 C3 118.3(6) . . ?
C5 C4 H4 120.8 . . ?
C3 C4 H4 120.8 . . ?
C22 N5 C26 118.8(6) . . ?
C22 N5 Cu2 130.4(5) . . ?
C26 N5 Cu2 110.8(4) . . ?
C4 C5 N1 122.8(6) . . ?
C4 C5 C6 122.6(6) . . ?
N1 C5 C6 114.6(5) . . ?
C40 N6 C36 118.1(5) . . ?
C40 N6 Cu2 131.4(5) . . ?
C36 N6 Cu2 110.4(4) . . ?
N4 C6 C5 116.4(6) . . ?
N4 C6 H6A 118(3) . . ?
C5 C6 H6A 124(3) . . ?
C13 O7 C19 116.7(5) . . ?
C35 N7 C34 128.0(6) . . ?
C35 N7 Cu2 118.0(4) . . ?
C34 N7 Cu2 113.9(4) . . ?
N4 C7 C8 115.9(5) . . ?
N4 C7 C12 106.1(4) . . ?
C8 C7 C12 111.5(5) . . ?
N4 C7 H7 107.7 . . ?
C8 C7 H7 107.7 . . ?
C12 C7 H7 107.7 . . ?
S3 O8 Cu2 143.4(3) . . ?
C27 N8 C29 123.0(6) . . ?
C27 N8 Cu2 112.9(5) . . ?
C29 N8 Cu2 113.9(5) . . ?
C27 N8 H8 100.7 . . ?
C29 N8 H8 100.7 . . ?
Cu2 N8 H8 100.7 . . ?
C7 C8 C9 111.1(6) . . ?
C7 C8 H8A 109.4 . . ?
C9 C8 H8A 109.4 . . ?
C7 C8 H8B 109.4 . . ?
C9 C8 H8B 109.4 . . ?
H8A C8 H8B 108.0 . . ?
C8 C9 C10 110.2(6) . . ?
C8 C9 H9A 109.6 . . ?
C10 C9 H9A 109.6 . . ?
C8 C9 H9B 109.6 . . ?
C10 C9 H9B 109.6 . . ?
H9A C9 H9B 108.1 . . ?
C11 C10 C9 111.3(6) . . ?
C11 C10 H10A 109.4 . . ?
C9 C10 H10A 109.4 . . ?
C11 C10 H10B 109.4 . . ?
C9 C10 H10B 109.4 . . ?
H10A C10 H10B 108.0 . . ?
C10 C11 C12 110.5(6) . . ?
C10 C11 H11A 109.6 . . ?
C12 C11 H11A 109.6 . . ?
C10 C11 H11B 109.6 . . ?
C12 C11 H11B 109.6 . . ?
H11A C11 H11B 108.1 . . ?
N3 C12 C11 117.2(5) . . ?
N3 C12 C7 106.2(4) . . ?
C11 C12 C7 109.2(5) . . ?
N3 C12 H12 108.0 . . ?
C11 C12 H12 108.0 . . ?
C7 C12 H12 108.0 . . ?
O7 C13 N3 117.7(5) . . ?
O7 C13 C14 113.8(5) . . ?
N3 C13 C14 107.8(4) . . ?
O7 C13 H13 105.5 . . ?
N3 C13 H13 105.5 . . ?
C14 C13 H13 105.5 . . ?
C27 O14 C28 115.5(10) . . ?
N2 C14 C15 121.1(6) . . ?
N2 C14 C13 116.9(5) . . ?
C15 C14 C13 121.9(5) . . ?
C16 C15 C14 119.1(6) . . ?
C16 C15 H15 120.5 . . ?
C14 C15 H15 120.5 . . ?
C17 C16 C15 119.5(7) . . ?
C17 C16 H16 120.3 . . ?
C15 C16 H16 120.3 . . ?
C16 C17 C18 118.6(8) . . ?
C16 C17 H17 120.7 . . ?
C18 C17 H17 120.7 . . ?
N2 C18 C17 122.3(7) . . ?
N2 C18 H18 118.8 . . ?
C17 C18 H18 118.8 . . ?
O7 C19 H19A 109.5 . . ?
O7 C19 H19B 109.5 . . ?
H19A C19 H19B 109.5 . . ?
O7 C19 H19C 109.5 . . ?
H19A C19 H19C 109.5 . . ?
H19B C19 H19C 109.5 . . ?
F3 C20 F2 109.3(7) . . ?
F3 C20 F1 108.3(7) . . ?
F2 C20 F1 106.5(6) . . ?
F3 C20 S1 113.1(5) . . ?
F2 C20 S1 110.8(5) . . ?
F1 C20 S1 108.6(6) . . ?
F6 C21 F5 108.5(7) . . ?
F6 C21 F4 107.4(7) . . ?
F5 C21 F4 106.7(6) . . ?
F6 C21 S2 112.5(5) . . ?
F5 C21 S2 111.2(6) . . ?
F4 C21 S2 110.3(6) . . ?
N5 C22 C23 122.0(8) . . ?
N5 C22 H22 119.0 . . ?
C23 C22 H22 119.0 . . ?
C24 C23 C22 119.5(8) . . ?
C24 C23 H23 120.2 . . ?
C22 C23 H23 120.2 . . ?
C25 C24 C23 119.5(7) . . ?
C25 C24 H24 120.3 . . ?
C23 C24 H24 120.3 . . ?
C24 C25 C26 119.8(8) . . ?
C24 C25 H25 120.1 . . ?
C26 C25 H25 120.1 . . ?
N5 C26 C25 120.4(7) . . ?
N5 C26 C27 116.9(5) . . ?
C25 C26 C27 122.7(6) . . ?
N8 C27 O14 119.6(7) . . ?
N8 C27 C26 112.5(5) . . ?
O14 C27 C26 102.9(7) . . ?
N8 C27 H27 107.0 . . ?
O14 C27 H27 107.0 . . ?
C26 C27 H27 107.0 . . ?
N8 C29 C30 116.9(6) . . ?
N8 C29 C34 105.3(5) . . ?
C30 C29 C34 110.6(5) . . ?
N8 C29 H29 107.9 . . ?
C30 C29 H29 107.9 . . ?
C34 C29 H29 107.9 . . ?
C29 C30 C31 109.7(6) . . ?
C29 C30 H30A 109.7 . . ?
C31 C30 H30A 109.7 . . ?
C29 C30 H30B 109.7 . . ?
C31 C30 H30B 109.7 . . ?
H30A C30 H30B 108.2 . . ?
C32 C31 C30 110.3(6) . . ?
C32 C31 H31A 109.6 . . ?
C30 C31 H31A 109.6 . . ?
C32 C31 H31B 109.6 . . ?
C30 C31 H31B 109.6 . . ?
H31A C31 H31B 108.1 . . ?
C33 C32 C31 114.3(7) . . ?
C33 C32 H32A 108.7 . . ?
C31 C32 H32A 108.7 . . ?
C33 C32 H32B 108.7 . . ?
C31 C32 H32B 108.7 . . ?
H32A C32 H32B 107.6 . . ?
C32 C33 C34 107.3(6) . . ?
C32 C33 H33A 110.3 . . ?
C34 C33 H33A 110.3 . . ?
C32 C33 H33B 110.3 . . ?
C34 C33 H33B 110.3 . . ?
H33A C33 H33B 108.5 . . ?
N7 C34 C29 107.5(5) . . ?
N7 C34 C33 116.2(5) . . ?
C29 C34 C33 112.2(5) . . ?
N7 C34 H34 106.8 . . ?
C29 C34 H34 106.8 . . ?
C33 C34 H34 106.8 . . ?
N7 C35 C36 114.8(6) . . ?
N7 C35 H2A 132(4) . . ?
C36 C35 H2A 110(4) . . ?
N6 C36 C37 122.7(6) . . ?
N6 C36 C35 115.2(5) . . ?
C37 C36 C35 122.1(6) . . ?
C38 C37 C36 118.4(7) . . ?
C38 C37 H37 120.8 . . ?
C36 C37 H37 120.8 . . ?
C39 C38 C37 118.9(6) . . ?
C39 C38 H38 120.5 . . ?
C37 C38 H38 120.5 . . ?
C38 C39 C40 119.3(7) . . ?
C38 C39 H39 120.4 . . ?
C40 C39 H39 120.4 . . ?
N6 C40 C39 122.5(6) . . ?
N6 C40 H40 118.8 . . ?
C39 C40 H40 118.8 . . ?
F7 C41 F8 112.2(9) . . ?
F7 C41 F9 109.4(8) . . ?
F8 C41 F9 106.1(9) . . ?
F7 C41 S3 109.7(7) . . ?
F8 C41 S3 109.6(6) . . ?
F9 C41 S3 109.7(7) . . ?
F12 C42 F11 107.0(9) . . ?
F12 C42 F10 105.8(8) . . ?
F11 C42 F10 109.9(9) . . ?
F12 C42 S4 111.8(7) . . ?
F11 C42 S4 111.8(7) . . ?
F10 C42 S4 110.3(7) . . ?

loop_
_geom_bond_atom_site_label_1
_geom_bond_atom_site_label_2
_geom_bond_distance
_geom_bond_site_symmetry_2
_geom_bond_publ_flag
Cu1 N4 1.955(5) . ?
Cu1 N2 1.993(5) . ?
Cu1 N3 2.035(5) . ?
Cu1 N1 2.054(5) . ?
Cu1 O1 2.346(4) . ?
S1 O2 1.410(6) . ?
S1 O1 1.432(5) . ?
S1 O3 1.436(5) . ?
S1 C20 1.812(7) . ?
F1 C20 1.349(10) . ?
N1 C1 1.333(8) . ?
N1 C5 1.371(8) . ?
C1 C2 1.362(9) . ?
C1 H1 0.9500 . ?
Cu2 N7 1.949(5) . ?
Cu2 N8 1.974(6) . ?
Cu2 N5 1.996(6) . ?
Cu2 N6 2.053(5) . ?
Cu2 O8 2.334(4) . ?
S2 O5 1.421(5) . ?
S2 O6 1.438(5) . ?
S2 O4 1.452(4) . ?
S2 C21 1.828(8) . ?
F2 C20 1.337(10) . ?
N2 C18 1.328(9) . ?
N2 C14 1.332(8) . ?
C2 C3 1.380(10) . ?
C2 H2 0.9500 . ?
S3 O10 1.433(5) . ?
S3 O8 1.439(5) . ?
S3 O9 1.450(5) . ?
S3 C41 1.836(8) . ?
F3 C20 1.307(8) . ?
N3 C13 1.450(7) . ?
N3 C12 1.506(7) . ?
N3 H3A 0.9300 . ?
C3 C4 1.395(9) . ?
C3 H3 0.9500 . ?
S4 O13 1.426(5) . ?
S4 O11 1.437(5) . ?
S4 O12 1.438(6) . ?
S4 C42 1.774(9) . ?
F4 C21 1.348(10) . ?
N4 C6 1.284(8) . ?
N4 C7 1.455(8) . ?
C4 C5 1.369(9) . ?
C4 H4 0.9500 . ?
F5 C21 1.323(8) . ?
N5 C22 1.336(9) . ?
N5 C26 1.370(8) . ?
C5 C6 1.455(9) . ?
F6 C21 1.318(9) . ?
N6 C40 1.316(8) . ?
N6 C36 1.360(8) . ?
C6 H6A 1.01(6) . ?
F7 C41 1.314(13) . ?
O7 C13 1.397(7) . ?
O7 C19 1.408(8) . ?
N7 C35 1.260(8) . ?
N7 C34 1.473(8) . ?
C7 C8 1.493(9) . ?
C7 C12 1.557(8) . ?
C7 H7 1.0000 . ?
F8 C41 1.320(11) . ?
N8 C27 1.358(8) . ?
N8 C29 1.476(9) . ?
N8 H8 0.9300 . ?
C8 C9 1.528(10) . ?
C8 H8A 0.9900 . ?
C8 H8B 0.9900 . ?
F9 C41 1.335(10) . ?
C9 C10 1.563(11) . ?
C9 H9A 0.9900 . ?
C9 H9B 0.9900 . ?
F10 C42 1.370(11) . ?
C10 C11 1.494(10) . ?
C10 H10A 0.9900 . ?
C10 H10B 0.9900 . ?
F11 C42 1.349(13) . ?
C11 C12 1.526(8) . ?
C11 H11A 0.9900 . ?
C11 H11B 0.9900 . ?
F12 C42 1.350(12) . ?
C12 H12 1.0000 . ?
C13 C14 1.521(8) . ?
C13 H13 1.0000 . ?
O14 C27 1.455(12) . ?
O14 C28 1.504(19) . ?
C14 C15 1.395(8) . ?
C15 C16 1.372(10) . ?
C15 H15 0.9500 . ?
C16 C17 1.360(11) . ?
C16 H16 0.9500 . ?
C17 C18 1.388(10) . ?
C17 H17 0.9500 . ?
C18 H18 0.9500 . ?
C19 H19A 0.9800 . ?
C19 H19B 0.9800 . ?
C19 H19C 0.9800 . ?
C22 C23 1.392(11) . ?
C22 H22 0.9500 . ?
C23 C24 1.370(13) . ?
C23 H23 0.9500 . ?
C24 C25 1.360(13) . ?
C24 H24 0.9500 . ?
C25 C26 1.408(9) . ?
C25 H25 0.9500 . ?
C26 C27 1.462(9) . ?
C27 H27 1.0000 . ?
C28 H28A 0.9800 . ?
C28 H28B 0.9800 . ?
C28 H28C 0.9800 . ?
C29 C30 1.507(9) . ?
C29 C34 1.518(9) . ?
C29 H29 1.0000 . ?
C30 C31 1.524(10) . ?
C30 H30A 0.9900 . ?
C30 H30B 0.9900 . ?
C31 C32 1.532(11) . ?
C31 H31A 0.9900 . ?
C31 H31B 0.9900 . ?
C32 C33 1.517(11) . ?
C32 H32A 0.9900 . ?
C32 H32B 0.9900 . ?
C33 C34 1.546(9) . ?
C33 H33A 0.9900 . ?
C33 H33B 0.9900 . ?
C34 H34 1.0000 . ?
C35 C36 1.484(9) . ?
C35 H2A 0.92(7) . ?
C36 C37 1.385(9) . ?
C37 C38 1.386(10) . ?
C37 H37 0.9500 . ?
C38 C39 1.375(10) . ?
C38 H38 0.9500 . ?
C39 C40 1.399(10) . ?
C39 H39 0.9500 . ?
C40 H40 0.9500 . ?
